data_7155054
loop_
_publ_author_name
'Kuznetsov, N. Yu'
'Tikhov, R. M.'
'Godovikov, I. A.'
'Khrustalev, V. N.'
'Bubnov, Yu N.'

_publ_section_title
;
 New enolate-carbodiimide rearrangement in the concise synthesis of
 6-amino-2,3-dihydro-4-pyridinones from homoallylamines.
;
_journal_issue 18
_journal_name_full 'Organic &amp; biomolecular chemistry'
_journal_page_first 4283
_journal_page_last 4298
_journal_paper_doi 10.1039/c6ob00293e
_journal_volume 14
_journal_year 2016
_chemical_formula_moiety 'C20 H20 Br Cl N2 O'
_chemical_formula_sum 'C20 H20 Br Cl N2 O'
_chemical_formula_weight 419.74
_chemical_name_systematic
; 
 ? 
;
_space_group_IT_number 2
_symmetry_cell_setting triclinic
_symmetry_space_group_name_Hall '-P 1'
_symmetry_space_group_name_H-M 'P -1'
_atom_sites_solution_hydrogens difmap
_atom_sites_solution_primary direct
_atom_sites_solution_secondary difmap
_audit_creation_method SHELXL-97
_audit_update_record
;
2015-12-02 deposited with the CCDC.
2016-04-01 downloaded from the CCDC.
;
_cell_angle_alpha 89.548(2)
_cell_angle_beta 69.846(2)
_cell_angle_gamma 82.380(2)
_cell_formula_units_Z 4
_cell_length_a 10.5960(8)
_cell_length_b 13.0323(10)
_cell_length_c 15.0398(11)
_cell_measurement_reflns_used 4988
_cell_measurement_temperature 100(2)
_cell_measurement_theta_max 30.14
_cell_measurement_theta_min 2.42
_cell_volume 1930.9(3)
_computing_cell_refinement 'SAINTPlus, v. 6.2 (Bruker, 2001)'
_computing_data_collection 'APEX2 (Bruker, 2005)'
_computing_data_reduction 'SAINTPlus, v. 6.2 (Bruker, 2001)'
_computing_molecular_graphics 'SHELXTL (Sheldrick, 2008)'
_computing_publication_material 'SHELXTL (Sheldrick, 2008)'
_computing_structure_refinement 'SHELXTL (Sheldrick, 2008)'
_computing_structure_solution 'SHELXTL (Sheldrick, 2008)'
_diffrn_ambient_temperature 100(2)
_diffrn_measured_fraction_theta_full 0.998
_diffrn_measured_fraction_theta_max 0.998
_diffrn_measurement_device_type 'Bruker APEX DUO CCD'
_diffrn_measurement_method '\f and \w scans'
_diffrn_radiation_monochromator graphite
_diffrn_radiation_source 'fine-focus sealed tube'
_diffrn_radiation_type MoK\a
_diffrn_radiation_wavelength 0.71073
_diffrn_reflns_av_R_equivalents 0.0384
_diffrn_reflns_av_sigmaI/netI 0.0560
_diffrn_reflns_limit_h_max 14
_diffrn_reflns_limit_h_min -14
_diffrn_reflns_limit_k_max 18
_diffrn_reflns_limit_k_min -18
_diffrn_reflns_limit_l_max 21
_diffrn_reflns_limit_l_min -21
_diffrn_reflns_number 25436
_diffrn_reflns_theta_full 30.00
_diffrn_reflns_theta_max 30.00
_diffrn_reflns_theta_min 2.07
_exptl_absorpt_coefficient_mu 2.277
_exptl_absorpt_correction_T_max 0.600
_exptl_absorpt_correction_T_min 0.548
_exptl_absorpt_correction_type multi-scan
_exptl_absorpt_process_details 'SADABS (Sheldrick, 2003)'
_exptl_crystal_colour colourless
_exptl_crystal_density_diffrn 1.444
_exptl_crystal_density_method 'not measured'
_exptl_crystal_description prism
_exptl_crystal_F_000 856
_exptl_crystal_size_max 0.30
_exptl_crystal_size_mid 0.25
_exptl_crystal_size_min 0.25
_refine_diff_density_max 0.861
_refine_diff_density_min -0.660
_refine_diff_density_rms 0.088
_refine_ls_extinction_method none
_refine_ls_goodness_of_fit_ref 1.001
_refine_ls_hydrogen_treatment mixed
_refine_ls_matrix_type full
_refine_ls_number_parameters 453
_refine_ls_number_reflns 11212
_refine_ls_number_restraints 50
_refine_ls_restrained_S_all 1.031
_refine_ls_R_factor_all 0.0766
_refine_ls_R_factor_gt 0.0487
_refine_ls_shift/su_max 0.001
_refine_ls_shift/su_mean 0.000
_refine_ls_structure_factor_coef Fsqd
_refine_ls_weighting_details 'calc w=1/[\s^2^(Fo^2^)+(0.059P)^2^+P] where P=(Fo^2^+2Fc^2^)/3'
_refine_ls_weighting_scheme calc
_refine_ls_wR_factor_gt 0.1136
_refine_ls_wR_factor_ref 0.1247
_reflns_number_gt 7918
_reflns_number_total 11212
_reflns_threshold_expression I>2\s(I)
_cod_data_source_file c6ob00293e2.cif
_cod_data_source_block NK-2
_cod_depositor_comments
;
The following automatic conversions were performed:

'_symmetry_cell_setting' value 'Triclinic' changed to 'triclinic'
according to
/usr/data/users/saulius/crontab/automatic-downloads/rss-feeds/RSC/lib/dictionaries/cif_core.dic
dictionary named 'cif_core.dic' version 2.4.2 from 2011-04-26.

Automatic conversion script
Id: cif_fix_values 4268 2015-11-12 08:31:59Z antanas 

 Adding full bibliography for 7155054--7155055.cif.
;
_cod_database_code 7155054

loop_
_symmetry_equiv_pos_as_xyz
'x, y, z'
'-x, -y, -z'

loop_
_atom_site_label
_atom_site_type_symbol
_atom_site_fract_x
_atom_site_fract_y
_atom_site_fract_z
_atom_site_U_iso_or_equiv
_atom_site_adp_type
_atom_site_occupancy
_atom_site_symmetry_multiplicity
_atom_site_calc_flag
_atom_site_refinement_flags
_atom_site_disorder_assembly
_atom_site_disorder_group
Br1 Br 0.91068(3) 0.19454(3) 0.84970(2) 0.03397(9) Uani 1 1 d . . .
Cl1 Cl 0.75546(8) 0.48311(6) 0.78056(6) 0.03217(16) Uani 1 1 d . . .
O1 O 0.9968(2) 0.31744(15) 0.66613(14) 0.0249(4) Uani 1 1 d . . .
C2 C 0.9984(3) 0.3920(2) 0.60361(19) 0.0234(5) Uani 1 1 d . . .
N2 N 0.8965(2) 0.41033(19) 0.57393(17) 0.0247(5) Uani 1 1 d . . .
N3 N 1.1073(2) 0.44158(19) 0.56920(17) 0.0237(5) Uani 1 1 d . . .
H3N H 1.102(3) 0.487(3) 0.530(2) 0.024(8) Uiso 1 1 d . . .
C4 C 1.2298(3) 0.4259(2) 0.5952(2) 0.0240(5) Uani 1 1 d . . .
C5 C 1.2324(3) 0.3228(2) 0.6441(2) 0.0250(6) Uani 1 1 d . . .
H5A H 1.2598 0.2649 0.5961 0.030 Uiso 1 1 calc R . .
H5B H 1.2997 0.3184 0.6765 0.030 Uiso 1 1 calc R . .
C6 C 1.0936(3) 0.3138(2) 0.7154(2) 0.0237(5) Uani 1 1 d . . .
H6 H 1.0655 0.3716 0.7646 0.028 Uiso 1 1 calc R . .
C7 C 0.7786(3) 0.3663(2) 0.6252(2) 0.0250(6) Uani 1 1 d . . .
C8 C 0.7032(3) 0.3927(2) 0.7208(2) 0.0263(6) Uani 1 1 d . . .
C9 C 0.5874(3) 0.3498(2) 0.7701(2) 0.0295(6) Uani 1 1 d . . .
H9 H 0.5393 0.3686 0.8351 0.035 Uiso 1 1 calc R . .
C10 C 0.5424(3) 0.2792(2) 0.7234(2) 0.0323(7) Uani 1 1 d . . .
H10 H 0.4648 0.2475 0.7569 0.039 Uiso 1 1 calc R . .
C11 C 0.6110(3) 0.2550(2) 0.6279(2) 0.0324(7) Uani 1 1 d . . .
H11 H 0.5783 0.2084 0.5954 0.039 Uiso 1 1 calc R . .
C12 C 0.7269(3) 0.2982(2) 0.5795(2) 0.0298(6) Uani 1 1 d . . .
H12 H 0.7722 0.2813 0.5139 0.036 Uiso 1 1 calc R . .
C13 C 1.2311(3) 0.5160(2) 0.6599(2) 0.0256(6) Uani 1 1 d . . .
C14 C 1.3374(3) 0.5140(2) 0.6950(2) 0.0297(6) Uani 1 1 d . . .
H14 H 1.4082 0.4570 0.6781 0.036 Uiso 1 1 calc R . .
C15 C 1.3411(3) 0.5936(3) 0.7540(2) 0.0337(7) Uani 1 1 d . . .
H15 H 1.4133 0.5902 0.7782 0.040 Uiso 1 1 calc R . .
C16 C 1.2398(4) 0.6786(3) 0.7780(2) 0.0360(7) Uani 1 1 d . . .
H16 H 1.2422 0.7332 0.8187 0.043 Uiso 1 1 calc R . .
C17 C 1.1355(3) 0.6826(3) 0.7420(2) 0.0350(7) Uani 1 1 d . . .
H17 H 1.0667 0.7410 0.7571 0.042 Uiso 1 1 calc R . .
C18 C 1.1304(3) 0.6016(2) 0.6836(2) 0.0299(6) Uani 1 1 d . . .
H18 H 1.0576 0.6050 0.6600 0.036 Uiso 1 1 calc R . .
C19 C 1.3552(3) 0.4219(2) 0.5022(2) 0.0269(6) Uani 1 1 d . . .
H19A H 1.3556 0.4910 0.4744 0.032 Uiso 1 1 calc R . .
H19B H 1.4389 0.4063 0.5180 0.032 Uiso 1 1 calc R . .
C20 C 1.3579(3) 0.3435(3) 0.4301(2) 0.0343(7) Uani 1 1 d . . .
H20 H 1.2876 0.3534 0.4039 0.041 Uiso 1 1 calc R . .
C21 C 1.4497(4) 0.2615(3) 0.3999(3) 0.0463(9) Uani 1 1 d . . .
H21A H 1.5217 0.2488 0.4243 0.056 Uiso 1 1 calc R . .
H21B H 1.4443 0.2149 0.3535 0.056 Uiso 1 1 calc R . .
C22 C 1.0914(3) 0.2105(2) 0.7618(2) 0.0296(6) Uani 1 1 d . . .
H22A H 1.1561 0.2042 0.7965 0.035 Uiso 1 1 calc R . .
H22B H 1.1215 0.1542 0.7121 0.035 Uiso 1 1 calc R . .
Br2 Br 0.82100(3) 0.58558(2) 1.08639(2) 0.03282(9) Uani 1 1 d . . .
Cl2 Cl 0.84402(10) 1.04787(8) 1.05987(7) 0.0387(2) Uani 0.85 1 d PD A 1
Cl2' Cl 0.4376(5) 0.9885(4) 1.2842(4) 0.0387(2) Uani 0.15 1 d PD B 2
O23 O 0.7482(2) 0.82517(16) 1.04470(15) 0.0300(5) Uani 1 1 d . . .
C24 C 0.6516(3) 0.8955(2) 1.03111(17) 0.0272(6) Uani 1 1 d D . .
N24 N 0.5768(3) 0.96313(17) 1.09507(15) 0.0263(6) Uani 0.85 1 d PD A 1
N24' N 0.6081(8) 0.9826(4) 1.0794(5) 0.0263(6) Uani 0.15 1 d PD B 2
N25 N 0.6281(3) 0.8877(2) 0.94755(18) 0.0277(5) Uani 1 1 d . A .
H25N H 0.570(4) 0.934(3) 0.942(3) 0.032(9) Uiso 1 1 d . . .
C26 C 0.6769(3) 0.8024(2) 0.8766(2) 0.0252(6) Uani 1 1 d . . .
C27 C 0.7535(3) 0.7150(2) 0.9146(2) 0.0260(6) Uani 1 1 d . A .
H27A H 0.6879 0.6752 0.9600 0.031 Uiso 1 1 calc R . .
H27B H 0.8131 0.6671 0.8617 0.031 Uiso 1 1 calc R . .
C28 C 0.8377(3) 0.7597(2) 0.9634(2) 0.0269(6) Uani 1 1 d . . .
H28 H 0.8980 0.8040 0.9179 0.032 Uiso 1 1 calc R A .
C29 C 0.6110(2) 0.98469(11) 1.17521(13) 0.0339(3) Uani 0.85 1 d PD A 1
C30 C 0.73007(19) 1.02363(9) 1.16924(14) 0.0339(3) Uani 0.85 1 d PD A 1
C31 C 0.7604(2) 1.04401(14) 1.24980(14) 0.0339(3) Uani 0.85 1 d PD A 1
H31A H 0.8422 1.0705 1.2437 0.041 Uiso 0.85 1 calc PR A 1
C32 C 0.6714(3) 1.02570(18) 1.33934(16) 0.0339(3) Uani 0.85 1 d PD A 1
H32A H 0.6917 1.0394 1.3945 0.041 Uiso 0.85 1 calc PR A 1
C33 C 0.5517(3) 0.98683(17) 1.34667(16) 0.0339(3) Uani 0.85 1 d PD A 1
H33A H 0.4902 0.9741 1.4074 0.041 Uiso 0.85 1 calc PR A 1
C34 C 0.5217(2) 0.96657(15) 1.26655(15) 0.0339(3) Uani 0.85 1 d PD A 1
H34A H 0.4397 0.9401 1.2730 0.041 Uiso 0.85 1 calc PR A 1
C29' C 0.6748(5) 1.0046(4) 1.1433(3) 0.0339(3) Uani 0.15 1 d PD B 2
C30' C 0.6056(5) 1.0095(4) 1.2413(4) 0.0339(3) Uani 0.15 1 d PD B 2
C31' C 0.6698(7) 1.0309(6) 1.3040(4) 0.0339(3) Uani 0.15 1 d PD B 2
H31B H 0.6214 1.0339 1.3703 0.041 Uiso 0.15 1 calc PR B 2
C32' C 0.8054(7) 1.0479(8) 1.2697(6) 0.0339(3) Uani 0.15 1 d PD B 2
H32B H 0.8496 1.0625 1.3125 0.041 Uiso 0.15 1 calc PR B 2
C33' C 0.8754(6) 1.0432(8) 1.1721(6) 0.0339(3) Uani 0.15 1 d PD B 2
H33B H 0.9676 1.0547 1.1484 0.041 Uiso 0.15 1 calc PR B 2
C34' C 0.8110(6) 1.0217(6) 1.1092(5) 0.0339(3) Uani 0.15 1 d PD B 2
H34B H 0.8596 1.0187 1.0429 0.041 Uiso 0.15 1 calc PR B 2
C35 C 0.7723(3) 0.8387(2) 0.7823(2) 0.0269(6) Uani 1 1 d . A .
C36 C 0.8221(3) 0.7711(2) 0.7021(2) 0.0287(6) Uani 1 1 d . . .
H36 H 0.7970 0.7034 0.7066 0.034 Uiso 1 1 calc R A .
C37 C 0.9071(3) 0.8011(3) 0.6166(2) 0.0344(7) Uani 1 1 d . A .
H37 H 0.9398 0.7543 0.5630 0.041 Uiso 1 1 calc R . .
C38 C 0.9449(4) 0.9000(3) 0.6089(3) 0.0426(8) Uani 1 1 d . . .
H38 H 1.0027 0.9210 0.5500 0.051 Uiso 1 1 calc R A .
C39 C 0.8979(4) 0.9668(3) 0.6869(3) 0.0453(9) Uani 1 1 d . A .
H39 H 0.9242 1.0341 0.6819 0.054 Uiso 1 1 calc R . .
C40 C 0.8123(4) 0.9373(3) 0.7734(3) 0.0375(7) Uani 1 1 d . . .
H40 H 0.7809 0.9844 0.8267 0.045 Uiso 1 1 calc R A .
C41 C 0.5526(3) 0.7648(2) 0.8605(2) 0.0277(6) Uani 1 1 d . A .
H41A H 0.5116 0.8194 0.8286 0.033 Uiso 1 1 calc R . .
H41B H 0.5848 0.7024 0.8173 0.033 Uiso 1 1 calc R . .
C42 C 0.4449(3) 0.7393(3) 0.9498(2) 0.0336(7) Uani 1 1 d . . .
H42 H 0.3946 0.7950 0.9931 0.040 Uiso 1 1 calc R A .
C43 C 0.4149(3) 0.6458(3) 0.9726(2) 0.0372(7) Uani 1 1 d . A .
H43A H 0.4629 0.5880 0.9311 0.045 Uiso 1 1 calc R . .
H43B H 0.3452 0.6360 1.0306 0.045 Uiso 1 1 calc R . .
C44 C 0.9256(3) 0.6804(2) 0.9986(2) 0.0301(6) Uani 1 1 d . A .
H44A H 0.9750 0.7169 1.0308 0.036 Uiso 1 1 calc R . .
H44B H 0.9937 0.6398 0.9436 0.036 Uiso 1 1 calc R . .

loop_
_atom_site_aniso_label
_atom_site_aniso_U_11
_atom_site_aniso_U_22
_atom_site_aniso_U_33
_atom_site_aniso_U_23
_atom_site_aniso_U_13
_atom_site_aniso_U_12
Br1 0.03402(17) 0.03709(17) 0.03299(17) 0.01091(13) -0.01141(13) -0.01366(13)
Cl1 0.0345(4) 0.0298(4) 0.0320(4) -0.0019(3) -0.0101(3) -0.0071(3)
O1 0.0237(10) 0.0272(10) 0.0270(10) 0.0069(8) -0.0119(8) -0.0067(8)
C2 0.0251(13) 0.0233(13) 0.0213(13) 0.0009(10) -0.0073(11) -0.0036(10)
N2 0.0233(11) 0.0286(12) 0.0241(12) 0.0055(10) -0.0098(10) -0.0061(9)
N3 0.0240(12) 0.0258(12) 0.0249(12) 0.0090(10) -0.0119(10) -0.0065(9)
C4 0.0213(13) 0.0259(13) 0.0259(14) 0.0039(11) -0.0087(11) -0.0054(10)
C5 0.0219(13) 0.0259(13) 0.0284(14) 0.0048(11) -0.0103(11) -0.0038(11)
C6 0.0247(13) 0.0240(13) 0.0255(14) 0.0067(11) -0.0124(11) -0.0043(11)
C7 0.0225(13) 0.0248(13) 0.0298(14) 0.0069(11) -0.0115(11) -0.0038(11)
C8 0.0265(14) 0.0257(14) 0.0289(15) 0.0033(11) -0.0123(12) -0.0039(11)
C9 0.0248(14) 0.0324(15) 0.0314(15) 0.0065(12) -0.0100(12) -0.0034(12)
C10 0.0254(14) 0.0290(15) 0.0443(18) 0.0097(13) -0.0131(14) -0.0074(12)
C11 0.0292(15) 0.0300(15) 0.0429(18) 0.0028(13) -0.0171(14) -0.0086(12)
C12 0.0300(15) 0.0313(15) 0.0302(15) 0.0030(12) -0.0127(13) -0.0052(12)
C13 0.0260(14) 0.0273(14) 0.0245(14) 0.0053(11) -0.0090(11) -0.0069(11)
C14 0.0289(15) 0.0311(15) 0.0313(15) 0.0069(12) -0.0131(13) -0.0053(12)
C15 0.0399(17) 0.0360(16) 0.0308(16) 0.0052(13) -0.0179(14) -0.0094(14)
C16 0.0453(19) 0.0306(16) 0.0310(16) -0.0010(13) -0.0106(15) -0.0093(14)
C17 0.0351(17) 0.0317(16) 0.0339(17) -0.0036(13) -0.0071(14) -0.0034(13)
C18 0.0296(15) 0.0315(15) 0.0273(15) 0.0020(12) -0.0085(12) -0.0034(12)
C19 0.0239(14) 0.0311(15) 0.0250(14) 0.0054(12) -0.0069(11) -0.0058(11)
C20 0.0330(16) 0.0408(18) 0.0290(16) -0.0013(13) -0.0092(13) -0.0082(14)
C21 0.065(3) 0.0402(19) 0.0308(18) -0.0034(15) -0.0153(18) -0.0022(18)
C22 0.0302(15) 0.0255(14) 0.0325(16) 0.0076(12) -0.0101(13) -0.0046(12)
Br2 0.03634(17) 0.03133(16) 0.03109(16) 0.00525(12) -0.01370(13) -0.00034(12)
Cl2 0.0337(5) 0.0424(5) 0.0380(5) 0.0052(4) -0.0093(4) -0.0073(4)
Cl2' 0.0337(5) 0.0424(5) 0.0380(5) 0.0052(4) -0.0093(4) -0.0073(4)
O23 0.0367(12) 0.0263(10) 0.0290(11) -0.0048(8) -0.0175(10) 0.0055(9)
C24 0.0288(14) 0.0260(14) 0.0294(15) 0.0002(12) -0.0142(12) -0.0013(11)
N24 0.0343(16) 0.0217(13) 0.0232(13) 0.0006(11) -0.0115(12) -0.0013(11)
N24' 0.0343(16) 0.0217(13) 0.0232(13) 0.0006(11) -0.0115(12) -0.0013(11)
N25 0.0320(13) 0.0246(12) 0.0264(12) -0.0028(10) -0.0134(11) 0.0062(10)
C26 0.0296(14) 0.0238(13) 0.0223(13) -0.0030(11) -0.0107(11) 0.0012(11)
C27 0.0285(14) 0.0237(13) 0.0254(14) -0.0017(11) -0.0102(12) 0.0003(11)
C28 0.0282(14) 0.0235(13) 0.0284(15) -0.0029(11) -0.0113(12) 0.0025(11)
C29 0.0464(9) 0.0276(7) 0.0307(8) 0.0004(6) -0.0188(7) -0.0006(6)
C30 0.0464(9) 0.0276(7) 0.0307(8) 0.0004(6) -0.0188(7) -0.0006(6)
C31 0.0464(9) 0.0276(7) 0.0307(8) 0.0004(6) -0.0188(7) -0.0006(6)
C32 0.0464(9) 0.0276(7) 0.0307(8) 0.0004(6) -0.0188(7) -0.0006(6)
C33 0.0464(9) 0.0276(7) 0.0307(8) 0.0004(6) -0.0188(7) -0.0006(6)
C34 0.0464(9) 0.0276(7) 0.0307(8) 0.0004(6) -0.0188(7) -0.0006(6)
C29' 0.0464(9) 0.0276(7) 0.0307(8) 0.0004(6) -0.0188(7) -0.0006(6)
C30' 0.0464(9) 0.0276(7) 0.0307(8) 0.0004(6) -0.0188(7) -0.0006(6)
C31' 0.0464(9) 0.0276(7) 0.0307(8) 0.0004(6) -0.0188(7) -0.0006(6)
C32' 0.0464(9) 0.0276(7) 0.0307(8) 0.0004(6) -0.0188(7) -0.0006(6)
C33' 0.0464(9) 0.0276(7) 0.0307(8) 0.0004(6) -0.0188(7) -0.0006(6)
C34' 0.0464(9) 0.0276(7) 0.0307(8) 0.0004(6) -0.0188(7) -0.0006(6)
C35 0.0282(14) 0.0272(14) 0.0269(14) 0.0001(11) -0.0122(12) -0.0022(11)
C36 0.0319(15) 0.0268(14) 0.0274(14) 0.0001(12) -0.0112(12) -0.0008(12)
C37 0.0378(17) 0.0366(17) 0.0259(15) -0.0006(13) -0.0081(13) -0.0028(14)
C38 0.046(2) 0.044(2) 0.0349(18) 0.0088(15) -0.0094(16) -0.0124(16)
C39 0.057(2) 0.0318(17) 0.045(2) 0.0035(15) -0.0116(18) -0.0151(16)
C40 0.0455(19) 0.0307(16) 0.0359(18) -0.0025(14) -0.0127(15) -0.0076(14)
C41 0.0306(15) 0.0271(14) 0.0266(14) -0.0018(11) -0.0130(12) 0.0007(11)
C42 0.0270(15) 0.0420(18) 0.0296(16) -0.0061(13) -0.0086(13) 0.0002(13)
C43 0.0346(17) 0.048(2) 0.0291(16) 0.0035(14) -0.0117(14) -0.0059(15)
C44 0.0291(15) 0.0307(15) 0.0300(15) 0.0023(12) -0.0111(13) 0.0003(12)

loop_
_atom_type_symbol
_atom_type_description
_atom_type_scat_dispersion_real
_atom_type_scat_dispersion_imag
_atom_type_scat_source
C C 0.0033 0.0016 'International Tables Vol C Tables 4.2.6.8 and 6.1.1.4'
H H 0.0000 0.0000 'International Tables Vol C Tables 4.2.6.8 and 6.1.1.4'
N N 0.0061 0.0033 'International Tables Vol C Tables 4.2.6.8 and 6.1.1.4'
O O 0.0106 0.0060 'International Tables Vol C Tables 4.2.6.8 and 6.1.1.4'
Cl Cl 0.1484 0.1585 'International Tables Vol C Tables 4.2.6.8 and 6.1.1.4'
Br Br -0.2901 2.4595 'International Tables Vol C Tables 4.2.6.8 and 6.1.1.4'

loop_
_geom_angle_atom_site_label_1
_geom_angle_atom_site_label_2
_geom_angle_atom_site_label_3
_geom_angle
C2 O1 C6 117.9(2)
N2 C2 N3 121.3(3)
N2 C2 O1 118.7(2)
N3 C2 O1 119.9(2)
C2 N2 C7 116.5(2)
C2 N3 C4 126.5(2)
C2 N3 H3N 115(2)
C4 N3 H3N 118(2)
N3 C4 C5 108.0(2)
N3 C4 C13 110.7(2)
C5 C4 C13 111.3(2)
N3 C4 C19 107.8(2)
C5 C4 C19 110.2(2)
C13 C4 C19 108.8(2)
C6 C5 C4 110.1(2)
C6 C5 H5A 109.6
C4 C5 H5A 109.6
C6 C5 H5B 109.6
C4 C5 H5B 109.6
H5A C5 H5B 108.2
O1 C6 C22 106.0(2)
O1 C6 C5 108.9(2)
C22 C6 C5 111.3(2)
O1 C6 H6 110.2
C22 C6 H6 110.2
C5 C6 H6 110.2
C12 C7 C8 116.6(3)
C12 C7 N2 120.4(3)
C8 C7 N2 122.8(3)
C9 C8 C7 122.4(3)
C9 C8 Cl1 118.2(2)
C7 C8 Cl1 119.4(2)
C8 C9 C10 119.2(3)
C8 C9 H9 120.4
C10 C9 H9 120.4
C11 C10 C9 119.9(3)
C11 C10 H10 120.1
C9 C10 H10 120.1
C12 C11 C10 120.3(3)
C12 C11 H11 119.8
C10 C11 H11 119.8
C11 C12 C7 121.5(3)
C11 C12 H12 119.3
C7 C12 H12 119.3
C18 C13 C14 118.4(3)
C18 C13 C4 122.1(3)
C14 C13 C4 119.6(3)
C15 C14 C13 121.0(3)
C15 C14 H14 119.5
C13 C14 H14 119.5
C14 C15 C16 120.4(3)
C14 C15 H15 119.8
C16 C15 H15 119.8
C17 C16 C15 119.1(3)
C17 C16 H16 120.4
C15 C16 H16 120.4
C16 C17 C18 120.6(3)
C16 C17 H17 119.7
C18 C17 H17 119.7
C13 C18 C17 120.5(3)
C13 C18 H18 119.7
C17 C18 H18 119.7
C20 C19 C4 113.6(2)
C20 C19 H19A 108.8
C4 C19 H19A 108.8
C20 C19 H19B 108.8
C4 C19 H19B 108.8
H19A C19 H19B 107.7
C21 C20 C19 125.1(3)
C21 C20 H20 117.4
C19 C20 H20 117.4
C20 C21 H21A 120.0
C20 C21 H21B 120.0
H21A C21 H21B 120.0
C6 C22 Br1 112.0(2)
C6 C22 H22A 109.2
Br1 C22 H22A 109.2
C6 C22 H22B 109.2
Br1 C22 H22B 109.2
H22A C22 H22B 107.9
C24 O23 C28 117.7(2)
N24 C24 O23 122.6(2)
N24' C24 O23 122.4(3)
N24 C24 N25 119.7(2)
N24' C24 N25 117.5(3)
O23 C24 N25 117.6(2)
C24 N24 C29 121.14(18)
C24 N24' C29' 116.4(3)
C24 N25 C26 128.1(2)
C24 N25 H25N 114(3)
C26 N25 H25N 118(3)
N25 C26 C27 107.9(2)
N25 C26 C35 110.2(2)
C27 C26 C35 110.2(2)
N25 C26 C41 108.7(2)
C27 C26 C41 110.3(2)
C35 C26 C41 109.5(2)
C28 C27 C26 109.9(2)
C28 C27 H27A 109.7
C26 C27 H27A 109.7
C28 C27 H27B 109.7
C26 C27 H27B 109.7
H27A C27 H27B 108.2
O23 C28 C27 109.2(2)
O23 C28 C44 107.7(2)
C27 C28 C44 114.9(2)
O23 C28 H28 108.3
C27 C28 H28 108.3
C44 C28 H28 108.3
C30 C29 N24 123.22(17)
C30 C29 C34 117.45(16)
N24 C29 C34 119.33(18)
C31 C30 C29 121.63(17)
C31 C30 Cl2 118.37(16)
C29 C30 Cl2 120.00(14)
C30 C31 C32 120.26(19)
C30 C31 H31A 119.9
C32 C31 H31A 119.9
C31 C32 C33 118.89(18)
C31 C32 H32A 120.6
C33 C32 H32A 120.6
C34 C33 C32 120.81(19)
C34 C33 H33A 119.6
C32 C33 H33A 119.6
C33 C34 C29 120.96(19)
C33 C34 H34A 119.5
C29 C34 H34A 119.5
C30' C29' C34' 118.71(19)
C30' C29' N24' 120.6(2)
C34' C29' N24' 120.7(2)
C31' C30' C29' 121.0(2)
C31' C30' Cl2' 119.9(2)
C29' C30' Cl2' 119.2(2)
C30' C31' C32' 120.1(2)
C30' C31' H31B 120.0
C32' C31' H31B 120.0
C33' C32' C31' 119.4(2)
C33' C32' H32B 120.3
C31' C32' H32B 120.3
C34' C33' C32' 120.5(2)
C34' C33' H33B 119.7
C32' C33' H33B 119.7
C33' C34' C29' 120.3(2)
C33' C34' H34B 119.8
C29' C34' H34B 119.8
C40 C35 C36 117.9(3)
C40 C35 C26 122.4(3)
C36 C35 C26 119.6(3)
C37 C36 C35 121.1(3)
C37 C36 H36 119.4
C35 C36 H36 119.4
C36 C37 C38 120.1(3)
C36 C37 H37 119.9
C38 C37 H37 119.9
C39 C38 C37 119.5(3)
C39 C38 H38 120.3
C37 C38 H38 120.3
C38 C39 C40 120.9(3)
C38 C39 H39 119.6
C40 C39 H39 119.6
C39 C40 C35 120.5(3)
C39 C40 H40 119.8
C35 C40 H40 119.8
C42 C41 C26 114.1(2)
C42 C41 H41A 108.7
C26 C41 H41A 108.7
C42 C41 H41B 108.7
C26 C41 H41B 108.7
H41A C41 H41B 107.6
C43 C42 C41 125.0(3)
C43 C42 H42 117.5
C41 C42 H42 117.5
C42 C43 H43A 120.0
C42 C43 H43B 120.0
H43A C43 H43B 120.0
C28 C44 Br2 112.8(2)
C28 C44 H44A 109.0
Br2 C44 H44A 109.0
C28 C44 H44B 109.0
Br2 C44 H44B 109.0
H44A C44 H44B 107.8

loop_
_geom_bond_atom_site_label_1
_geom_bond_atom_site_label_2
_geom_bond_distance
Br1 C22 1.953(3)
Cl1 C8 1.742(3)
O1 C2 1.345(3)
O1 C6 1.454(3)
C2 N2 1.297(4)
C2 N3 1.341(4)
N2 C7 1.416(4)
N3 C4 1.469(4)
N3 H3N 0.85(3)
C4 C5 1.528(4)
C4 C13 1.536(4)
C4 C19 1.558(4)
C5 C6 1.511(4)
C5 H5A 0.9900
C5 H5B 0.9900
C6 C22 1.510(4)
C6 H6 1.0000
C7 C12 1.399(4)
C7 C8 1.403(4)
C8 C9 1.384(4)
C9 C10 1.388(4)
C9 H9 0.9500
C10 C11 1.384(5)
C10 H10 0.9500
C11 C12 1.385(4)
C11 H11 0.9500
C12 H12 0.9500
C13 C18 1.393(4)
C13 C14 1.397(4)
C14 C15 1.384(4)
C14 H14 0.9500
C15 C16 1.390(5)
C15 H15 0.9500
C16 C17 1.384(5)
C16 H16 0.9500
C17 C18 1.396(4)
C17 H17 0.9500
C18 H18 0.9500
C19 C20 1.486(4)
C19 H19A 0.9900
C19 H19B 0.9900
C20 C21 1.312(5)
C20 H20 0.9500
C21 H21A 0.9500
C21 H21B 0.9500
C22 H22A 0.9900
C22 H22B 0.9900
Br2 C44 1.957(3)
Cl2 C30 1.729(2)
Cl2' C30' 1.730(2)
O23 C24 1.349(3)
O23 C28 1.458(4)
C24 N24 1.278(2)
C24 N24' 1.293(3)
C24 N25 1.370(3)
N24 C29 1.413(2)
N24' C29' 1.426(2)
N25 C26 1.460(4)
N25 H25N 0.83(4)
C26 C27 1.533(4)
C26 C35 1.544(4)
C26 C41 1.558(4)
C27 C28 1.506(4)
C27 H27A 0.9900
C27 H27B 0.9900
C28 C44 1.514(4)
C28 H28 1.0000
C29 C30 1.395(2)
C29 C34 1.413(2)
C30 C31 1.392(2)
C31 C32 1.393(2)
C31 H31A 0.9500
C32 C33 1.396(2)
C32 H32A 0.9500
C33 C34 1.384(2)
C33 H33A 0.9500
C34 H34A 0.9500
C29' C30' 1.400(2)
C29' C34' 1.404(2)
C30' C31' 1.388(2)
C31' C32' 1.398(3)
C31' H31B 0.9500
C32' C33' 1.396(3)
C32' H32B 0.9500
C33' C34' 1.391(3)
C33' H33B 0.9500
C34' H34B 0.9500
C35 C40 1.397(4)
C35 C36 1.402(4)
C36 C37 1.379(4)
C36 H36 0.9500
C37 C38 1.391(5)
C37 H37 0.9500
C38 C39 1.372(5)
C38 H38 0.9500
C39 C40 1.390(5)
C39 H39 0.9500
C40 H40 0.9500
C41 C42 1.501(4)
C41 H41A 0.9900
C41 H41B 0.9900
C42 C43 1.313(5)
C42 H42 0.9500
C43 H43A 0.9500
C43 H43B 0.9500
C44 H44A 0.9900
C44 H44B 0.9900

loop_
_geom_torsion_atom_site_label_1
_geom_torsion_atom_site_label_2
_geom_torsion_atom_site_label_3
_geom_torsion_atom_site_label_4
_geom_torsion
C6 O1 C2 N2 -165.8(2)
C6 O1 C2 N3 18.0(4)
N3 C2 N2 C7 -170.4(3)
O1 C2 N2 C7 13.5(4)
N2 C2 N3 C4 -178.4(3)
O1 C2 N3 C4 -2.3(4)
C2 N3 C4 C5 17.0(4)
C2 N3 C4 C13 -105.1(3)
C2 N3 C4 C19 136.0(3)
N3 C4 C5 C6 -45.0(3)
C13 C4 C5 C6 76.7(3)
C19 C4 C5 C6 -162.5(2)
C2 O1 C6 C22 -167.1(2)
C2 O1 C6 C5 -47.2(3)
C4 C5 C6 O1 60.9(3)
C4 C5 C6 C22 177.4(2)
C2 N2 C7 C12 -121.3(3)
C2 N2 C7 C8 62.9(4)
C12 C7 C8 C9 3.6(4)
N2 C7 C8 C9 179.5(3)
C12 C7 C8 Cl1 -176.1(2)
N2 C7 C8 Cl1 -0.3(4)
C7 C8 C9 C10 -1.0(4)
Cl1 C8 C9 C10 178.8(2)
C8 C9 C10 C11 -2.0(5)
C9 C10 C11 C12 2.2(5)
C10 C11 C12 C7 0.6(5)
C8 C7 C12 C11 -3.4(4)
N2 C7 C12 C11 -179.4(3)
N3 C4 C13 C18 -3.3(4)
C5 C4 C13 C18 -123.4(3)
C19 C4 C13 C18 115.0(3)
N3 C4 C13 C14 177.9(2)
C5 C4 C13 C14 57.8(3)
C19 C4 C13 C14 -63.7(3)
C18 C13 C14 C15 1.7(4)
C4 C13 C14 C15 -179.5(3)
C13 C14 C15 C16 -1.3(5)
C14 C15 C16 C17 -0.2(5)
C15 C16 C17 C18 1.2(5)
C14 C13 C18 C17 -0.7(4)
C4 C13 C18 C17 -179.4(3)
C16 C17 C18 C13 -0.7(5)
N3 C4 C19 C20 -54.5(3)
C5 C4 C19 C20 63.1(3)
C13 C4 C19 C20 -174.7(3)
C4 C19 C20 C21 -115.3(4)
O1 C6 C22 Br1 -58.9(3)
C5 C6 C22 Br1 -177.2(2)
C28 O23 C24 N24 -173.0(3)
C28 O23 C24 N24' -149.4(5)
C28 O23 C24 N25 11.7(4)
O23 C24 N24 C29 15.2(4)
N25 C24 N24 C29 -169.7(2)
O23 C24 N24' C29' 4.6(8)
N25 C24 N24' C29' -156.5(4)
N24 C24 N25 C26 -163.6(3)
N24' C24 N25 C26 173.9(5)
O23 C24 N25 C26 11.8(5)
C24 N25 C26 C27 4.3(4)
C24 N25 C26 C35 -116.0(3)
C24 N25 C26 C41 124.0(3)
N25 C26 C27 C28 -40.4(3)
C35 C26 C27 C28 79.9(3)
C41 C26 C27 C28 -159.0(2)
C24 O23 C28 C27 -48.5(3)
C24 O23 C28 C44 -173.8(2)
C26 C27 C28 O23 62.8(3)
C26 C27 C28 C44 -176.2(2)
C24 N24 C29 C30 61.8(2)
C24 N24 C29 C34 -118.3(2)
C24 N24' C29' C30' -113.3(6)
C24 N24' C29' C34' 66.7(6)
N25 C26 C35 C40 5.5(4)
C27 C26 C35 C40 -113.4(3)
C41 C26 C35 C40 125.1(3)
N25 C26 C35 C36 -174.9(3)
C27 C26 C35 C36 66.2(3)
C41 C26 C35 C36 -55.3(3)
C40 C35 C36 C37 -0.6(5)
C26 C35 C36 C37 179.8(3)
C35 C36 C37 C38 0.0(5)
C36 C37 C38 C39 0.5(6)
C37 C38 C39 C40 -0.5(6)
C38 C39 C40 C35 -0.1(6)
C36 C35 C40 C39 0.7(5)
C26 C35 C40 C39 -179.7(3)
N25 C26 C41 C42 -52.8(3)
C27 C26 C41 C42 65.3(3)
C35 C26 C41 C42 -173.2(3)
C26 C41 C42 C43 -111.5(4)
O23 C28 C44 Br2 64.6(3)
C27 C28 C44 Br2 -57.3(3)
